data_2223437
loop_
_publ_author_name
'Jasinski, Jerry P.'
'Butcher, Ray J.'
'Hakim Al-Arique, Q. N. M.'
'Yathirajan, H. S.'
'Narayana, B.'

_publ_section_title
;
 4-(4-Chlorophenyl)-1-[3-(4-fluorobenzoyl)propyl]-4-hydroxypiperidin-1-ium
 2,4,6-trinitrophenolate (haloperidol picrate)
;
_journal_coeditor_code IM2134
_journal_issue 10
_journal_name_full 'Acta Crystallographica Section E'
_journal_page_first o2403
_journal_page_last o2404
_journal_paper_doi 10.1107/S1600536809033261
_journal_volume 65
_journal_year 2009
_chemical_formula_iupac 'C21 H24 Cl F N O2 +, C6 H2 N3 O7 -'
_chemical_formula_moiety 'C21 H24 Cl F N O2 +, C6 H2 N3 O7 -'
_chemical_formula_sum 'C27 H26 Cl F N4 O9'
_chemical_formula_weight 604.97
_chemical_name_common 'haloperidol picrate'
_chemical_name_systematic
;
4-(4-Chlorophenyl)-1-[3-(4-fluorobenzoyl)propyl]-4-hydroxypiperidin-1-ium
2,4,6-trinitrophenolate
;
_space_group_IT_number 33
_symmetry_cell_setting orthorhombic
_symmetry_space_group_name_Hall 'P 2c -2n'
_symmetry_space_group_name_H-M 'P n a 21'
_atom_sites_solution_hydrogens geom
_atom_sites_solution_primary direct
_atom_sites_solution_secondary difmap
_cell_angle_alpha 90.00
_cell_angle_beta 90.00
_cell_angle_gamma 90.00
_cell_formula_units_Z 4
_cell_length_a 14.9089(5)
_cell_length_b 12.5934(3)
_cell_length_c 14.5074(5)
_cell_measurement_reflns_used 8346
_cell_measurement_temperature 110(2)
_cell_measurement_theta_max 32.6425
_cell_measurement_theta_min 4.9617
_cell_volume 2723.82(15)
_computing_cell_refinement '<i>CrysAlis RED</i> (Oxford Diffraction, 2007)'
_computing_data_collection '<i>CrysAlis Pro</i> (Oxford Diffraction, 2007)'
_computing_data_reduction '<i>CrysAlis RED</i> (Oxford Diffraction, 2007)'
_computing_molecular_graphics '<i>SHELXTL</i> (Sheldrick, 2008)'
_computing_publication_material '<i>SHELXTL</i> (Sheldrick, 2008)'
_computing_structure_refinement '<i>SHELXL97</i> (Sheldrick, 2008)'
_computing_structure_solution '<i>SHELXS97</i> (Sheldrick, 2008)'
_diffrn_ambient_temperature 110(2)
_diffrn_detector_area_resol_mean 10.5081
_diffrn_measured_fraction_theta_full 0.991
_diffrn_measured_fraction_theta_max 0.936
_diffrn_measurement_device_type
;
Oxford Diffraction Gemini R CCD
;
_diffrn_measurement_method '\f and \w'
_diffrn_radiation_monochromator graphite
_diffrn_radiation_source 'Enhance (Mo) X-ray Source'
_diffrn_radiation_type MoK\a
_diffrn_radiation_wavelength 0.71073
_diffrn_reflns_av_R_equivalents 0.0335
_diffrn_reflns_av_sigmaI/netI 0.0508
_diffrn_reflns_limit_h_max 22
_diffrn_reflns_limit_h_min -21
_diffrn_reflns_limit_k_max 18
_diffrn_reflns_limit_k_min -11
_diffrn_reflns_limit_l_max 21
_diffrn_reflns_limit_l_min -15
_diffrn_reflns_number 19020
_diffrn_reflns_theta_full 25.00
_diffrn_reflns_theta_max 32.72
_diffrn_reflns_theta_min 5.03
_diffrn_standards_decay_% <2%
_diffrn_standards_number 0
_exptl_absorpt_coefficient_mu 0.210
_exptl_absorpt_correction_T_max 0.931
_exptl_absorpt_correction_T_min 0.889
_exptl_absorpt_correction_type multi-scan
_exptl_absorpt_process_details '(CrysAlis RED; Oxford Diffraction, 2007)'
_exptl_crystal_colour 'pale yellow'
_exptl_crystal_density_diffrn 1.475
_exptl_crystal_density_method 'not measured'
_exptl_crystal_description chunk
_exptl_crystal_F_000 1256
_exptl_crystal_size_max 0.53
_exptl_crystal_size_mid 0.47
_exptl_crystal_size_min 0.34
_refine_diff_density_max 0.298
_refine_diff_density_min -0.241
_refine_ls_abs_structure_details 'Flack (1983), 2287 Friedel pairs'
_refine_ls_abs_structure_Flack 0.03(4)
_refine_ls_extinction_method none
_refine_ls_goodness_of_fit_ref 0.921
_refine_ls_hydrogen_treatment constr
_refine_ls_matrix_type full
_refine_ls_number_parameters 384
_refine_ls_number_reflns 7472
_refine_ls_number_restraints 1
_refine_ls_restrained_S_all 0.921
_refine_ls_R_factor_all 0.0518
_refine_ls_R_factor_gt 0.0369
_refine_ls_shift/su_max 0.002
_refine_ls_shift/su_mean 0.000
_refine_ls_structure_factor_coef Fsqd
_refine_ls_weighting_details 'calc w=1/[\s^2^(Fo^2^)+(0.0419P)^2^] where P=(Fo^2^+2Fc^2^)/3'
_refine_ls_weighting_scheme calc
_refine_ls_wR_factor_gt 0.0738
_refine_ls_wR_factor_ref 0.0766
_reflns_number_gt 5784
_reflns_number_total 7472
_reflns_threshold_expression I>2\s(I)
_cod_data_source_file im2134.cif
_cod_data_source_block I
_cod_original_cell_volume 2723.8(2)
_cod_database_code 2223437
_cod_database_fobs_code 2223437

loop_
_symmetry_equiv_pos_as_xyz
'x, y, z'
'-x, -y, z+1/2'
'x+1/2, -y+1/2, z'
'-x+1/2, y+1/2, z+1/2'

loop_
_atom_site_type_symbol
_atom_site_label
_atom_site_fract_x
_atom_site_fract_y
_atom_site_fract_z
_atom_site_U_iso_or_equiv
_atom_site_adp_type
_atom_site_calc_flag
_atom_site_refinement_flags
_atom_site_occupancy
_atom_site_disorder_assembly
_atom_site_disorder_group
Cl Cl1A 1.34757(3) 0.42144(3) 0.45280(3) 0.03220(10) Uani d . 1 . .
F F1A 0.37134(7) 0.23216(9) 1.20789(10) 0.0486(3) Uani d . 1 . .
O O1AA 0.7069(12) 0.3214(11) 0.9777(13) 0.0512(15) Uani d P 0.28(2) A 1
O O1AB 0.7328(7) 0.3329(4) 0.9962(6) 0.0512(15) Uani d P 0.72(2) A 2
O O2A 1.06195(7) 0.08904(7) 0.66072(9) 0.0258(3) Uani d . 1 . .
H H2O 1.1099 0.0624 0.6805 0.031 Uiso calc R 1 . .
N N1A 0.90790(8) 0.20672(9) 0.80712(9) 0.0186(3) Uani d . 1 . .
H H1N 0.9070 0.2798 0.8163 0.022 Uiso calc R 1 . .
C C1A 0.61183(12) 0.24014(12) 1.07122(12) 0.0276(4) Uani d . 1 A .
C C2A 0.57077(13) 0.33404(13) 1.10171(13) 0.0310(4) Uani d . 1 . .
H H2AA 0.5990 0.4003 1.0900 0.037 Uiso calc R 1 . .
C C3A 0.49075(13) 0.33187(13) 1.14801(13) 0.0322(4) Uani d . 1 . .
H H3AA 0.4639 0.3956 1.1696 0.039 Uiso calc R 1 . .
C C4A 0.45020(12) 0.23523(14) 1.16256(13) 0.0321(4) Uani d . 1 . .
C C5A 0.48711(12) 0.14068(13) 1.13194(13) 0.0316(4) Uani d . 1 . .
H H5AA 0.4568 0.0752 1.1413 0.038 Uiso calc R 1 . .
C C6A 0.56849(12) 0.14369(12) 1.08783(12) 0.0284(4) Uani d . 1 . .
H H6AA 0.5957 0.0793 1.0683 0.034 Uiso calc R 1 . .
C C7A 0.70033(13) 0.24665(12) 1.02276(14) 0.0337(4) Uani d . 1 . .
C C8A 0.75704(12) 0.14780(12) 1.01555(12) 0.0282(4) Uani d . 1 A .
H H8AA 0.7222 0.0920 0.9836 0.034 Uiso calc R 1 . .
H H8AB 0.7707 0.1218 1.0784 0.034 Uiso calc R 1 . .
C C9A 0.84472(12) 0.16547(13) 0.96399(13) 0.0292(4) Uani d . 1 . .
H H9AA 0.8695 0.2359 0.9806 0.035 Uiso calc R 1 A .
H H9AB 0.8887 0.1108 0.9828 0.035 Uiso calc R 1 . .
C C10A 0.83088(10) 0.15999(11) 0.86049(11) 0.0207(3) Uani d . 1 A .
H H10A 0.8230 0.0849 0.8421 0.025 Uiso calc R 1 . .
H H10B 0.7752 0.1986 0.8443 0.025 Uiso calc R 1 . .
C C11A 0.89490(10) 0.18710(12) 0.70629(11) 0.0206(3) Uani d . 1 . .
H H11A 0.8359 0.2155 0.6870 0.025 Uiso calc R 1 . .
H H11B 0.8951 0.1097 0.6945 0.025 Uiso calc R 1 . .
C C12A 0.96782(10) 0.23902(11) 0.64998(12) 0.0219(3) Uani d . 1 . .
H H12A 0.9642 0.3170 0.6576 0.026 Uiso calc R 1 . .
H H12B 0.9583 0.2226 0.5840 0.026 Uiso calc R 1 . .
C C13A 1.06140(10) 0.20075(10) 0.67912(12) 0.0206(3) Uani d . 1 . .
C C14A 1.07294(10) 0.21878(11) 0.78277(12) 0.0220(3) Uani d . 1 . .
H H14A 1.1314 0.1894 0.8026 0.026 Uiso calc R 1 . .
H H14B 1.0733 0.2960 0.7955 0.026 Uiso calc R 1 . .
C C15A 0.99821(10) 0.16667(11) 0.83823(12) 0.0218(3) Uani d . 1 . .
H H15A 1.0010 0.0887 0.8302 0.026 Uiso calc R 1 . .
H H15B 1.0065 0.1826 0.9045 0.026 Uiso calc R 1 . .
C C16A 1.13368(10) 0.25698(11) 0.62300(12) 0.0216(3) Uani d . 1 . .
C C17A 1.18453(11) 0.20234(12) 0.55825(12) 0.0240(3) Uani d . 1 . .
H H17A 1.1747 0.1285 0.5497 0.029 Uiso calc R 1 . .
C C18A 1.24937(11) 0.25346(12) 0.50584(12) 0.0254(3) Uani d . 1 . .
H H18A 1.2838 0.2148 0.4621 0.031 Uiso calc R 1 . .
C C19A 1.26326(10) 0.36054(12) 0.51775(12) 0.0240(3) Uani d . 1 . .
C C20A 1.21366(11) 0.41814(12) 0.58018(13) 0.0272(4) Uani d . 1 . .
H H20A 1.2231 0.4924 0.5869 0.033 Uiso calc R 1 . .
C C21A 1.14966(11) 0.36643(12) 0.63330(12) 0.0257(3) Uani d . 1 . .
H H21A 1.1161 0.4056 0.6774 0.031 Uiso calc R 1 . .
O O1B 0.94487(8) 0.41234(7) 0.84639(9) 0.0295(3) Uani d . 1 . .
O O21B 1.11786(8) 0.49095(10) 0.85835(11) 0.0404(3) Uani d . 1 . .
O O22B 1.09827(10) 0.58450(9) 0.98236(10) 0.0400(3) Uani d . 1 . .
O O41B 0.93213(9) 0.90496(8) 0.86429(10) 0.0362(3) Uani d . 1 . .
O O42B 0.80467(8) 0.87709(8) 0.79751(11) 0.0382(3) Uani d . 1 . .
O O61B 0.70990(7) 0.52946(8) 0.72810(9) 0.0295(3) Uani d . 1 . .
O O62B 0.78680(7) 0.39063(8) 0.76248(10) 0.0334(3) Uani d . 1 . .
N N2B 1.07400(10) 0.55211(10) 0.90649(11) 0.0289(3) Uani d . 1 . .
N N4B 0.87478(9) 0.84545(10) 0.83136(10) 0.0262(3) Uani d . 1 . .
N N6B 0.77742(8) 0.48709(9) 0.76187(10) 0.0200(3) Uani d . 1 . .
C C1B 0.92607(10) 0.50846(11) 0.83829(11) 0.0198(3) Uani d . 1 . .
C C2B 0.98785(10) 0.58939(11) 0.87141(11) 0.0208(3) Uani d . 1 . .
C C3B 0.97235(11) 0.69557(11) 0.87218(11) 0.0222(3) Uani d . 1 . .
H H3BA 1.0146 0.7435 0.8981 0.027 Uiso calc R 1 . .
C C4B 0.89221(10) 0.73212(11) 0.83366(12) 0.0213(3) Uani d . 1 . .
C C5B 0.82938(10) 0.66318(11) 0.79824(11) 0.0197(3) Uani d . 1 . .
H H5BA 0.7754 0.6896 0.7721 0.024 Uiso calc R 1 . .
C C6B 0.84571(9) 0.55469(11) 0.80103(11) 0.0185(3) Uani d . 1 . .

loop_
_atom_site_aniso_label
_atom_site_aniso_U_11
_atom_site_aniso_U_22
_atom_site_aniso_U_33
_atom_site_aniso_U_12
_atom_site_aniso_U_13
_atom_site_aniso_U_23
Cl1A 0.02537(19) 0.0366(2) 0.0347(2) -0.00290(16) 0.00370(19) 0.0040(2)
F1A 0.0313(6) 0.0495(6) 0.0650(9) 0.0082(5) 0.0082(6) 0.0025(6)
O1AA 0.062(3) 0.0202(11) 0.071(3) -0.0155(15) 0.032(3) -0.0022(14)
O1AB 0.062(3) 0.0202(11) 0.071(3) -0.0155(15) 0.032(3) -0.0022(14)
O2A 0.0220(6) 0.0150(4) 0.0403(7) 0.0024(4) -0.0042(5) -0.0022(5)
N1A 0.0202(6) 0.0127(5) 0.0229(7) -0.0005(4) -0.0043(5) 0.0007(5)
C1A 0.0413(10) 0.0230(7) 0.0186(8) -0.0022(7) -0.0016(7) 0.0006(6)
C2A 0.0464(11) 0.0218(7) 0.0249(9) 0.0001(7) -0.0048(8) 0.0017(7)
C3A 0.0417(10) 0.0265(8) 0.0284(10) 0.0108(7) -0.0082(8) 0.0001(7)
C4A 0.0271(9) 0.0389(9) 0.0303(10) 0.0047(7) -0.0040(8) 0.0024(8)
C5A 0.0352(10) 0.0258(8) 0.0340(10) -0.0050(7) -0.0048(8) 0.0010(7)
C6A 0.0405(10) 0.0204(7) 0.0243(9) 0.0009(6) -0.0032(8) -0.0035(7)
C7A 0.0509(11) 0.0232(8) 0.0270(9) -0.0062(7) 0.0094(9) -0.0016(7)
C8A 0.0354(9) 0.0255(7) 0.0236(9) -0.0061(6) -0.0024(8) 0.0028(7)
C9A 0.0297(8) 0.0319(8) 0.0260(9) -0.0084(7) -0.0050(7) 0.0039(7)
C10A 0.0197(7) 0.0176(6) 0.0247(8) -0.0032(5) -0.0025(6) 0.0008(6)
C11A 0.0190(7) 0.0211(6) 0.0217(8) 0.0017(5) -0.0049(6) -0.0005(6)
C12A 0.0209(8) 0.0209(7) 0.0239(8) 0.0033(5) -0.0040(6) 0.0022(6)
C13A 0.0191(7) 0.0135(6) 0.0292(9) 0.0026(5) -0.0022(6) 0.0012(6)
C14A 0.0187(7) 0.0175(6) 0.0298(9) -0.0003(5) -0.0046(6) 0.0021(6)
C15A 0.0186(7) 0.0195(7) 0.0271(8) -0.0013(5) -0.0080(6) 0.0046(6)
C16A 0.0188(7) 0.0185(7) 0.0276(8) 0.0019(5) -0.0045(6) 0.0031(6)
C17A 0.0246(8) 0.0186(7) 0.0286(9) 0.0024(6) -0.0058(7) -0.0020(6)
C18A 0.0224(8) 0.0298(8) 0.0241(9) 0.0063(6) -0.0025(7) -0.0024(7)
C19A 0.0170(7) 0.0299(7) 0.0250(9) -0.0003(6) -0.0023(6) 0.0052(7)
C20A 0.0263(8) 0.0185(7) 0.0368(10) 0.0010(6) 0.0016(8) 0.0025(7)
C21A 0.0256(8) 0.0184(7) 0.0331(10) 0.0037(6) 0.0020(7) -0.0003(7)
O1B 0.0305(6) 0.0142(5) 0.0438(8) -0.0018(4) -0.0126(6) -0.0010(5)
O21B 0.0274(7) 0.0356(7) 0.0582(9) 0.0055(5) -0.0121(6) -0.0040(7)
O22B 0.0523(8) 0.0237(6) 0.0439(8) -0.0080(5) -0.0284(7) 0.0023(6)
O41B 0.0394(7) 0.0167(5) 0.0525(9) -0.0058(5) -0.0035(6) -0.0052(6)
O42B 0.0315(7) 0.0203(5) 0.0628(9) 0.0053(5) -0.0052(7) -0.0002(6)
O61B 0.0273(6) 0.0221(5) 0.0392(7) -0.0005(4) -0.0148(5) 0.0015(5)
O62B 0.0259(6) 0.0161(5) 0.0582(9) -0.0023(4) -0.0096(6) -0.0047(5)
N2B 0.0296(8) 0.0170(6) 0.0401(9) -0.0064(5) -0.0144(7) 0.0048(6)
N4B 0.0314(7) 0.0139(6) 0.0334(8) -0.0014(5) 0.0032(6) -0.0011(6)
N6B 0.0203(6) 0.0178(6) 0.0220(7) -0.0027(4) 0.0002(5) -0.0013(5)
C1B 0.0244(7) 0.0163(6) 0.0188(7) -0.0040(5) -0.0019(6) 0.0006(6)
C2B 0.0223(7) 0.0183(6) 0.0220(8) -0.0022(5) -0.0040(6) 0.0016(6)
C3B 0.0277(8) 0.0181(7) 0.0209(8) -0.0064(5) -0.0022(7) -0.0009(6)
C4B 0.0250(8) 0.0124(6) 0.0263(8) -0.0013(5) 0.0037(7) -0.0013(6)
C5B 0.0220(7) 0.0177(7) 0.0195(7) -0.0004(5) 0.0018(6) -0.0001(6)
C6B 0.0207(7) 0.0158(6) 0.0189(7) -0.0043(5) 0.0006(6) -0.0002(6)

loop_
_atom_type_symbol
_atom_type_description
_atom_type_scat_dispersion_real
_atom_type_scat_dispersion_imag
_atom_type_scat_source
C C 0.0033 0.0016 'International Tables Vol C Tables 4.2.6.8 and 6.1.1.4'
H H 0.0000 0.0000 'International Tables Vol C Tables 4.2.6.8 and 6.1.1.4'
N N 0.0061 0.0033 'International Tables Vol C Tables 4.2.6.8 and 6.1.1.4'
O O 0.0106 0.0060 'International Tables Vol C Tables 4.2.6.8 and 6.1.1.4'
F F 0.0171 0.0103 'International Tables Vol C Tables 4.2.6.8 and 6.1.1.4'
Cl Cl 0.1484 0.1585 'International Tables Vol C Tables 4.2.6.8 and 6.1.1.4'

loop_
_geom_angle_atom_site_label_1
_geom_angle_atom_site_label_2
_geom_angle_atom_site_label_3
_geom_angle_site_symmetry_1
_geom_angle_site_symmetry_3
_geom_angle
_geom_angle_publ_flag
C13A O2A H2O . . 109.5 ?
C11A N1A C10A . . 109.86(11) ?
C11A N1A C15A . . 110.68(12) ?
C10A N1A C15A . . 113.38(11) ?
C11A N1A H1N . . 107.6 ?
C10A N1A H1N . . 107.6 ?
C15A N1A H1N . . 107.6 ?
C6A C1A C2A . . 118.48(17) ?
C6A C1A C7A . . 122.43(15) ?
C2A C1A C7A . . 119.09(15) ?
C3A C2A C1A . . 121.19(16) ?
C3A C2A H2AA . . 119.4 ?
C1A C2A H2AA . . 119.4 ?
C2A C3A C4A . . 118.42(16) ?
C2A C3A H3AA . . 120.8 ?
C4A C3A H3AA . . 120.8 ?
F1A C4A C3A . . 118.94(16) ?
F1A C4A C5A . . 118.58(16) ?
C3A C4A C5A . . 122.48(17) ?
C6A C5A C4A . . 118.50(16) ?
C6A C5A H5AA . . 120.8 ?
C4A C5A H5AA . . 120.8 ?
C5A C6A C1A . . 120.89(16) ?
C5A C6A H6AA . . 119.6 ?
C1A C6A H6AA . . 119.6 ?
O1AA C7A O1AB . . 23.2(8) ?
O1AA C7A C1A . . 112.8(8) ?
O1AB C7A C1A . . 122.2(3) ?
O1AA C7A C8A . . 126.0(8) ?
O1AB C7A C8A . . 118.6(3) ?
C1A C7A C8A . . 118.76(14) ?
C7A C8A C9A . . 113.24(13) ?
C7A C8A H8AA . . 108.9 ?
C9A C8A H8AA . . 108.9 ?
C7A C8A H8AB . . 108.9 ?
C9A C8A H8AB . . 108.9 ?
H8AA C8A H8AB . . 107.7 ?
C10A C9A C8A . . 111.27(14) ?
C10A C9A H9AA . . 109.4 ?
C8A C9A H9AA . . 109.4 ?
C10A C9A H9AB . . 109.4 ?
C8A C9A H9AB . . 109.4 ?
H9AA C9A H9AB . . 108.0 ?
N1A C10A C9A . . 112.81(12) ?
N1A C10A H10A . . 109.0 ?
C9A C10A H10A . . 109.0 ?
N1A C10A H10B . . 109.0 ?
C9A C10A H10B . . 109.0 ?
H10A C10A H10B . . 107.8 ?
N1A C11A C12A . . 111.37(12) ?
N1A C11A H11A . . 109.4 ?
C12A C11A H11A . . 109.4 ?
N1A C11A H11B . . 109.4 ?
C12A C11A H11B . . 109.4 ?
H11A C11A H11B . . 108.0 ?
C11A C12A C13A . . 111.70(12) ?
C11A C12A H12A . . 109.3 ?
C13A C12A H12A . . 109.3 ?
C11A C12A H12B . . 109.3 ?
C13A C12A H12B . . 109.3 ?
H12A C12A H12B . . 107.9 ?
O2A C13A C16A . . 110.65(12) ?
O2A C13A C14A . . 109.17(12) ?
C16A C13A C14A . . 112.10(12) ?
O2A C13A C12A . . 105.20(11) ?
C16A C13A C12A . . 110.45(12) ?
C14A C13A C12A . . 109.03(13) ?
C15A C14A C13A . . 111.90(12) ?
C15A C14A H14A . . 109.2 ?
C13A C14A H14A . . 109.2 ?
C15A C14A H14B . . 109.2 ?
C13A C14A H14B . . 109.2 ?
H14A C14A H14B . . 107.9 ?
N1A C15A C14A . . 110.56(12) ?
N1A C15A H15A . . 109.5 ?
C14A C15A H15A . . 109.5 ?
N1A C15A H15B . . 109.5 ?
C14A C15A H15B . . 109.5 ?
H15A C15A H15B . . 108.1 ?
C17A C16A C21A . . 117.69(14) ?
C17A C16A C13A . . 121.10(13) ?
C21A C16A C13A . . 121.20(14) ?
C18A C17A C16A . . 121.37(13) ?
C18A C17A H17A . . 119.3 ?
C16A C17A H17A . . 119.3 ?
C19A C18A C17A . . 119.40(15) ?
C19A C18A H18A . . 120.3 ?
C17A C18A H18A . . 120.3 ?
C18A C19A C20A . . 121.24(14) ?
C18A C19A Cl1A . . 118.08(12) ?
C20A C19A Cl1A . . 120.66(11) ?
C19A C20A C21A . . 119.17(13) ?
C19A C20A H20A . . 120.4 ?
C21A C20A H20A . . 120.4 ?
C20A C21A C16A . . 121.13(15) ?
C20A C21A H21A . . 119.4 ?
C16A C21A H21A . . 119.4 ?
O21B N2B O22B . . 124.12(15) ?
O21B N2B C2B . . 118.17(14) ?
O22B N2B C2B . . 117.71(15) ?
O42B N4B O41B . . 123.42(12) ?
O42B N4B C4B . . 118.90(13) ?
O41B N4B C4B . . 117.68(13) ?
O62B N6B O61B . . 121.54(12) ?
O62B N6B C6B . . 120.16(12) ?
O61B N6B C6B . . 118.31(11) ?
O1B C1B C6B . . 127.98(13) ?
O1B C1B C2B . . 120.40(14) ?
C6B C1B C2B . . 111.59(12) ?
C3B C2B C1B . . 125.81(14) ?
C3B C2B N2B . . 117.65(13) ?
C1B C2B N2B . . 116.54(12) ?
C2B C3B C4B . . 117.84(13) ?
C2B C3B H3BA . . 121.1 ?
C4B C3B H3BA . . 121.1 ?
C5B C4B C3B . . 121.56(13) ?
C5B C4B N4B . . 119.33(14) ?
C3B C4B N4B . . 119.11(13) ?
C4B C5B C6B . . 119.37(14) ?
C4B C5B H5BA . . 120.3 ?
C6B C5B H5BA . . 120.3 ?
C5B C6B C1B . . 123.76(13) ?
C5B C6B N6B . . 116.43(13) ?
C1B C6B N6B . . 119.79(12) ?

loop_
_geom_bond_atom_site_label_1
_geom_bond_atom_site_label_2
_geom_bond_site_symmetry_2
_geom_bond_distance
_geom_bond_publ_flag
Cl1A C19A . 1.7482(16) ?
F1A C4A . 1.348(2) ?
O1AA C7A . 1.151(15) ?
O1AB C7A . 1.250(6) ?
O2A C13A . 1.4320(16) ?
O2A H2O . 0.8400 ?
N1A C11A . 1.496(2) ?
N1A C10A . 1.5047(19) ?
N1A C15A . 1.5070(19) ?
N1A H1N . 0.9300 ?
C1A C6A . 1.397(2) ?
C1A C2A . 1.403(2) ?
C1A C7A . 1.497(3) ?
C2A C3A . 1.369(3) ?
C2A H2AA . 0.9500 ?
C3A C4A . 1.375(2) ?
C3A H3AA . 0.9500 ?
C4A C5A . 1.385(2) ?
C5A C6A . 1.372(3) ?
C5A H5AA . 0.9500 ?
C6A H6AA . 0.9500 ?
C7A C8A . 1.508(2) ?
C8A C9A . 1.522(2) ?
C8A H8AA . 0.9900 ?
C8A H8AB . 0.9900 ?
C9A C10A . 1.517(2) ?
C9A H9AA . 0.9900 ?
C9A H9AB . 0.9900 ?
C10A H10A . 0.9900 ?
C10A H10B . 0.9900 ?
C11A C12A . 1.509(2) ?
C11A H11A . 0.9900 ?
C11A H11B . 0.9900 ?
C12A C13A . 1.535(2) ?
C12A H12A . 0.9900 ?
C12A H12B . 0.9900 ?
C13A C16A . 1.525(2) ?
C13A C14A . 1.530(2) ?
C14A C15A . 1.523(2) ?
C14A H14A . 0.9900 ?
C14A H14B . 0.9900 ?
C15A H15A . 0.9900 ?
C15A H15B . 0.9900 ?
C16A C17A . 1.389(2) ?
C16A C21A . 1.407(2) ?
C17A C18A . 1.388(2) ?
C17A H17A . 0.9500 ?
C18A C19A . 1.375(2) ?
C18A H18A . 0.9500 ?
C19A C20A . 1.376(2) ?
C20A C21A . 1.389(2) ?
C20A H20A . 0.9500 ?
C21A H21A . 0.9500 ?
O1B C1B . 1.2481(17) ?
O21B N2B . 1.228(2) ?
O22B N2B . 1.2284(19) ?
O41B N4B . 1.2333(18) ?
O42B N4B . 1.2217(18) ?
O61B N6B . 1.2403(16) ?
O62B N6B . 1.2229(15) ?
N2B C2B . 1.459(2) ?
N4B C4B . 1.4511(18) ?
N6B C6B . 1.4436(18) ?
C1B C6B . 1.438(2) ?
C1B C2B . 1.455(2) ?
C2B C3B . 1.357(2) ?
C3B C4B . 1.397(2) ?
C3B H3BA . 0.9500 ?
C4B C5B . 1.377(2) ?
C5B C6B . 1.3883(18) ?
C5B H5BA . 0.9500 ?

loop_
_geom_hbond_atom_site_label_D
_geom_hbond_atom_site_label_H
_geom_hbond_atom_site_label_A
_geom_hbond_site_symmetry_A
_geom_hbond_distance_DH
_geom_hbond_distance_HA
_geom_hbond_distance_DA
_geom_hbond_angle_DHA
O2A H2O O61B 3 0.84 2.01 2.837(2) 168.1
N1A H1N O1B . 0.93 1.82 2.7080(10) 160.0
N1A H1N O62B . 0.93 2.40 3.007(2) 122.7
C3A H3AA O2A 4_655 0.95 2.47 3.338(2) 151.9
C6A H6AA O22B 3_455 0.95 2.41 3.286(2) 153.0
C8A H8AA O21B 3_455 0.99 2.61 3.544(2) 157.5
C8A H8AB O61B 4_645 0.99 2.48 3.460(2) 170.2
C14A H14A O62B 3 0.99 2.59 3.486(2) 150.1
C15A H15A O41B 1_545 0.99 2.58 3.461(2) 148.3
C18A H18A O22B 4_744 0.95 2.42 3.131(2) 131.2

loop_
_geom_torsion_atom_site_label_1
_geom_torsion_atom_site_label_2
_geom_torsion_atom_site_label_3
_geom_torsion_atom_site_label_4
_geom_torsion_site_symmetry_1
_geom_torsion_site_symmetry_2
_geom_torsion_site_symmetry_3
_geom_torsion_site_symmetry_4
_geom_torsion
_geom_torsion_publ_flag
C6A C1A C2A C3A . . . . 1.0(3) ?
C7A C1A C2A C3A . . . . -178.65(17) ?
C1A C2A C3A C4A . . . . -1.3(3) ?
C2A C3A C4A F1A . . . . -179.87(17) ?
C2A C3A C4A C5A . . . . -0.2(3) ?
F1A C4A C5A C6A . . . . -178.39(17) ?
C3A C4A C5A C6A . . . . 2.0(3) ?
C4A C5A C6A C1A . . . . -2.2(3) ?
C2A C1A C6A C5A . . . . 0.8(3) ?
C7A C1A C6A C5A . . . . -179.57(17) ?
C6A C1A C7A O1AA . . . . 145.5(10) ?
C2A C1A C7A O1AA . . . . -34.8(10) ?
C6A C1A C7A O1AB . . . . 169.5(6) ?
C2A C1A C7A O1AB . . . . -10.9(7) ?
C6A C1A C7A C8A . . . . -17.8(3) ?
C2A C1A C7A C8A . . . . 161.86(17) ?
O1AA C7A C8A C9A . . . . 18.6(12) ?
O1AB C7A C8A C9A . . . . -7.5(6) ?
C1A C7A C8A C9A . . . . 179.51(15) ?
C7A C8A C9A C10A . . . . -82.40(18) ?
C11A N1A C10A C9A . . . . 173.30(12) ?
C15A N1A C10A C9A . . . . 48.88(16) ?
C8A C9A C10A N1A . . . . 163.71(12) ?
C10A N1A C11A C12A . . . . 176.32(11) ?
C15A N1A C11A C12A . . . . -57.71(14) ?
N1A C11A C12A C13A . . . . 57.12(16) ?
C11A C12A C13A O2A . . . . 62.24(16) ?
C11A C12A C13A C16A . . . . -178.33(13) ?
C11A C12A C13A C14A . . . . -54.73(16) ?
O2A C13A C14A C15A . . . . -59.63(15) ?
C16A C13A C14A C15A . . . . 177.41(11) ?
C12A C13A C14A C15A . . . . 54.80(15) ?
C11A N1A C15A C14A . . . . 57.19(15) ?
C10A N1A C15A C14A . . . . -178.85(12) ?
C13A C14A C15A N1A . . . . -56.78(16) ?
O2A C13A C16A C17A . . . . 5.3(2) ?
C14A C13A C16A C17A . . . . 127.42(15) ?
C12A C13A C16A C17A . . . . -110.78(16) ?
O2A C13A C16A C21A . . . . -176.32(14) ?
C14A C13A C16A C21A . . . . -54.19(19) ?
C12A C13A C16A C21A . . . . 67.61(19) ?
C21A C16A C17A C18A . . . . 0.4(2) ?
C13A C16A C17A C18A . . . . 178.89(14) ?
C16A C17A C18A C19A . . . . -0.4(2) ?
C17A C18A C19A C20A . . . . -0.5(2) ?
C17A C18A C19A Cl1A . . . . 178.28(12) ?
C18A C19A C20A C21A . . . . 1.3(3) ?
Cl1A C19A C20A C21A . . . . -177.43(13) ?
C19A C20A C21A C16A . . . . -1.2(3) ?
C17A C16A C21A C20A . . . . 0.4(2) ?
C13A C16A C21A C20A . . . . -178.05(15) ?
O1B C1B C2B C3B . . . . -175.26(16) ?
C6B C1B C2B C3B . . . . 2.9(2) ?
O1B C1B C2B N2B . . . . 4.9(2) ?
C6B C1B C2B N2B . . . . -176.93(14) ?
O21B N2B C2B C3B . . . . -129.26(17) ?
O22B N2B C2B C3B . . . . 50.4(2) ?
O21B N2B C2B C1B . . . . 50.6(2) ?
O22B N2B C2B C1B . . . . -129.80(15) ?
C1B C2B C3B C4B . . . . -3.5(3) ?
N2B C2B C3B C4B . . . . 176.28(15) ?
C2B C3B C4B C5B . . . . 1.8(2) ?
C2B C3B C4B N4B . . . . -178.45(15) ?
O42B N4B C4B C5B . . . . -0.4(2) ?
O41B N4B C4B C5B . . . . 179.46(16) ?
O42B N4B C4B C3B . . . . 179.91(16) ?
O41B N4B C4B C3B . . . . -0.3(2) ?
C3B C4B C5B C6B . . . . 0.2(2) ?
N4B C4B C5B C6B . . . . -179.53(13) ?
C4B C5B C6B C1B . . . . -0.8(2) ?
C4B C5B C6B N6B . . . . -179.40(15) ?
O1B C1B C6B C5B . . . . 177.33(16) ?
C2B C1B C6B C5B . . . . -0.6(2) ?
O1B C1B C6B N6B . . . . -4.1(3) ?
C2B C1B C6B N6B . . . . 177.97(14) ?
O62B N6B C6B C5B . . . . -179.44(14) ?
O61B N6B C6B C5B . . . . 0.5(2) ?
O62B N6B C6B C1B . . . . 1.9(2) ?
O61B N6B C6B C1B . . . . -178.16(15) ?
